data_7718571
loop_
_publ_author_name
'Vagiakos, Ioannis'
'Tsoureas, Nikolaos'
'Huang, Tianyin'
'Christodoulou, Stella'
'Maron, Laurent'
'Pickl, Thomas'
'Mink, J&#xe1;nos'
'Halter, Dominik P.'

_publ_section_title
;
 Monomeric M(II) (M = Fe, Co, Ni) complexes supported by bulky aryloxide
 ligands tethered to an arene functionality; synthesis, electrochemistry
 and study of the M(II)-arene interaction.
;
_journal_issue 21
_journal_name_full 'Dalton transactions (Cambridge, England : 2003)'
_journal_page_first 8683
_journal_page_last 8694
_journal_paper_doi 10.1039/d5dt00482a
_journal_volume 54
_journal_year 2025
_chemical_formula_moiety '2(C40 H56 Co O2), C7 H8'
_chemical_formula_sum 'C87 H120 Co2 O4'
_chemical_formula_weight 1347.68
_chemical_name_common 2-Co
_chemical_name_systematic 2-Co
_chemical_properties_physical Air-sensitive,Moisture-sensitive,Oxygen-sensitive
_space_group_crystal_system monoclinic
_space_group_IT_number 15
_space_group_name_Hall '-C 2yc'
_space_group_name_H-M_alt 'C 1 2/c 1'
_atom_sites_solution_hydrogens geom
_audit_creation_date 2024-12-08
_audit_creation_method
;
Olex2 1.5
(compiled 2024.02.16 svn.r378c4104 for OlexSys, GUI svn.r6928)
;
_audit_update_record
;
2024-12-30 deposited with the CCDC.	2025-04-02 downloaded from the CCDC.
;
_cell_angle_alpha 90
_cell_angle_beta 111.610(2)
_cell_angle_gamma 90
_cell_formula_units_Z 4
_cell_length_a 38.2316(15)
_cell_length_b 10.9254(4)
_cell_length_c 19.6425(8)
_cell_measurement_reflns_used 9129
_cell_measurement_temperature 100.00
_cell_measurement_theta_max 77.400
_cell_measurement_theta_min 2.486
_cell_volume 7627.9(5)
_computing_cell_refinement 'SAINT V8.40B (Bruker AXS, 2016)'
_computing_data_collection 'APEX4 (Bruker AXS, 2021)'
_computing_data_reduction 'SAINT V8.40B (?, 2016)'
_computing_molecular_graphics 'Olex2 1.5 (Dolomanov et al., 2009)'
_computing_publication_material 'Olex2 1.5 (Dolomanov et al., 2009)'
_computing_structure_refinement 'SHELXL 2016/6 (Sheldrick, 2015)'
_computing_structure_solution 'SHELXT 2018/2 (Sheldrick, 2018)'
_diffrn_ambient_temperature 100.00
_diffrn_measured_fraction_theta_full 0.999
_diffrn_measured_fraction_theta_max 0.991
_diffrn_measurement_device_type 'Bruker D8-Venture with Photon-III'
_diffrn_measurement_method '/f and /w scans'
_diffrn_radiation_type CuK\a
_diffrn_radiation_wavelength 1.54178
_diffrn_reflns_av_R_equivalents 0.0553
_diffrn_reflns_av_unetI/netI 0.0282
_diffrn_reflns_Laue_measured_fraction_full 0.999
_diffrn_reflns_Laue_measured_fraction_max 0.991
_diffrn_reflns_limit_h_max 48
_diffrn_reflns_limit_h_min -48
_diffrn_reflns_limit_k_max 13
_diffrn_reflns_limit_k_min -13
_diffrn_reflns_limit_l_max 22
_diffrn_reflns_limit_l_min -24
_diffrn_reflns_number 104099
_diffrn_reflns_point_group_measured_fraction_full 0.999
_diffrn_reflns_point_group_measured_fraction_max 0.991
_diffrn_reflns_theta_full 67.679
_diffrn_reflns_theta_max 77.668
_diffrn_reflns_theta_min 2.486
_exptl_absorpt_coefficient_mu 3.771
_exptl_absorpt_correction_T_max 1.0000
_exptl_absorpt_correction_T_min 0.8036
_exptl_absorpt_correction_type multi-scan
_exptl_absorpt_process_details
;
SADABS-2016/2 (Bruker,2016/2) was used for absorption correction.
wR2(int) was 0.1106 before and 0.0839 after correction.
The Ratio of minimum to maximum transmission is 0.8036.
The \l/2 correction factor is Not present.
;
_exptl_crystal_colour Green
_exptl_crystal_density_diffrn 1.174
_exptl_crystal_description Plate
_exptl_crystal_F_000 2912
_exptl_crystal_recrystallization_method 'Re-crystallisation from solvent: toluene'
_exptl_crystal_size_max 0.04
_exptl_crystal_size_mid 0.035
_exptl_crystal_size_min 0.02
_refine_diff_density_max 0.851
_refine_diff_density_min -0.493
_refine_diff_density_rms 0.064
_refine_ls_extinction_method none
_refine_ls_goodness_of_fit_ref 1.055
_refine_ls_hydrogen_treatment constr
_refine_ls_matrix_type full
_refine_ls_number_parameters 467
_refine_ls_number_reflns 8070
_refine_ls_number_restraints 27
_refine_ls_restrained_S_all 1.061
_refine_ls_R_factor_all 0.0543
_refine_ls_R_factor_gt 0.0516
_refine_ls_shift/su_max 0.000
_refine_ls_shift/su_mean 0.000
_refine_ls_structure_factor_coef Fsqd
_refine_ls_weighting_details 'w=1/[\s^2^(Fo^2^)+(0.0970P)^2^+8.0123P] where P=(Fo^2^+2Fc^2^)/3'
_refine_ls_weighting_scheme calc
_refine_ls_wR_factor_gt 0.1501
_refine_ls_wR_factor_ref 0.1529
_reflns_Friedel_coverage 0.000
_reflns_number_gt 7518
_reflns_number_total 8070
_reflns_threshold_expression 'I > 2\s(I)'
_cod_data_source_file d5dt00482a2.cif
_cod_data_source_block 2Co
_cod_depositor_comments 'Adding full bibliography for 7718569--7718574.cif.'
_cod_database_code 7718571
_shelx_shelxl_version_number 2016/6
_shelx_space_group_comment
;
The symmetry employed for this shelxl refinement is uniquely defined
by the following loop, which should always be used as a source of
symmetry information in preference to the above space-group names.
They are only intended as comments.
;
_shelx_estimated_absorpt_t_max 0.928
_shelx_estimated_absorpt_t_min 0.864
_olex2_refinement_description
;
1. Fixed Uiso
 At 1.2 times of:
  All C(H) groups
 At 1.5 times of:
  All C(H,H,H) groups
2. Restrained distances
 C37-C39 \\sim C37-C39A
 with sigma of 0.02
 C37-C38 \\sim C37-C38A
 with sigma of 0.02
 C37-C40 \\sim C37-C40A
 with sigma of 0.02
3. Uiso/Uaniso restraints and constraints
Uanis(C39A) \\sim Ueq, Uanis(C38A) \\sim Ueq, Uanis(C40A) \\sim Ueq, Uanis(C40)
\\sim Ueq: with sigma of 0.01 and sigma for terminal atoms of 0.01
4. Others
 Sof(C40A)=Sof(H40D)=Sof(H40E)=Sof(H40F)=Sof(C38A)=Sof(H38D)=Sof(H38E)=
 Sof(H38F)=Sof(C39A)=Sof(H39D)=Sof(H39E)=Sof(H39F)=1-FVAR(1)
 Sof(C39)=Sof(H39A)=Sof(H39B)=Sof(H39C)=Sof(C40)=Sof(H40A)=Sof(H40B)=Sof(H40C)=
 Sof(C38)=Sof(H38A)=Sof(H38B)=Sof(H38C)=FVAR(1)
 Fixed Sof: H45A(0.5) H45B(0.5) H45C(0.5)
5.a Me refined with riding coordinates:
 C40(H40A,H40B,H40C), C40A(H40D,H40E,H40F)
5.b Aromatic/amide H refined with riding coordinates:
 C16(H16), C14(H14), C1(H1), C3(H3), C4(H4), C34(H34), C6(H6), C36(H36),
 C41(H41), C42(H42), C43(H43)
5.c Idealised Me refined as rotating group:
 C20(H20A,H20B,H20C), C10(H10A,H10B,H10C), C25(H25A,H25B,H25C), C12(H12A,H12B,
 H12C), C21(H21A,H21B,H21C), C24(H24A,H24B,H24C), C11(H11A,H11B,H11C), C28(H28A,
 H28B,H28C), C22(H22A,H22B,H22C), C29(H29A,H29B,H29C), C26(H26A,H26B,H26C),
 C9(H9A,H9B,H9C), C30(H30A,H30B,H30C), C39(H39A,H39B,H39C), C38(H38A,H38B,H38C),
  C45(H45A,H45B,H45C), C38A(H38D,H38E,H38F), C39A(H39D,H39E,H39F)
;
_olex2_submission_special_instructions 'No special instructions were received'

loop_
_space_group_symop_operation_xyz
'x, y, z'
'-x, y, -z+1/2'
'x+1/2, y+1/2, z'
'-x+1/2, y+1/2, -z+1/2'
'-x, -y, -z'
'x, -y, z-1/2'
'-x+1/2, -y+1/2, -z'
'x+1/2, -y+1/2, z-1/2'

loop_
_atom_site_label
_atom_site_type_symbol
_atom_site_fract_x
_atom_site_fract_y
_atom_site_fract_z
_atom_site_U_iso_or_equiv
_atom_site_adp_type
_atom_site_occupancy
_atom_site_site_symmetry_order
_atom_site_calc_flag
_atom_site_refinement_flags_posn
_atom_site_refinement_flags_adp
_atom_site_refinement_flags_occupancy
_atom_site_disorder_assembly
_atom_site_disorder_group
Co1 Co 0.36539(2) 0.35869(3) 0.62152(2) 0.02803(12) Uani 1 1 d . . . . .
O2 O 0.36275(4) 0.18807(13) 0.60876(8) 0.0282(3) Uani 1 1 d . . . . .
O1 O 0.36296(4) 0.46598(13) 0.54559(8) 0.0301(3) Uani 1 1 d . . . . .
C16 C 0.28012(6) -0.00070(17) 0.58498(10) 0.0252(4) Uani 1 1 d . . . . .
H16 H 0.259595 -0.036712 0.546624 0.030 Uiso 1 1 calc R U . . .
C15 C 0.28266(5) -0.01909(17) 0.65653(10) 0.0249(4) Uani 1 1 d . . . . .
C13 C 0.34012(5) 0.10366(18) 0.69741(10) 0.0258(4) Uani 1 1 d . . . . .
C14 C 0.31314(6) 0.03459(18) 0.71193(10) 0.0265(4) Uani 1 1 d . . . . .
H14 H 0.315517 0.023453 0.761404 0.032 Uiso 1 1 calc R U . . .
C19 C 0.30117(6) 0.08687(19) 0.48542(10) 0.0289(4) Uani 1 1 d . . . . .
C18 C 0.33685(6) 0.12087(17) 0.62357(11) 0.0247(4) Uani 1 1 d . . . . .
C23 C 0.25260(6) -0.08729(18) 0.67604(11) 0.0274(4) Uani 1 1 d . . . . .
C2 C 0.36760(6) 0.54375(18) 0.68471(10) 0.0267(4) Uani 1 1 d . . . . .
C5 C 0.37273(5) 0.30072(18) 0.74163(10) 0.0261(4) Uani 1 1 d . . . . .
C17 C 0.30609(5) 0.06792(17) 0.56623(10) 0.0248(4) Uani 1 1 d . . . . .
C7 C 0.37273(6) 0.16435(19) 0.75956(11) 0.0283(4) Uani 1 1 d . . . . .
C8 C 0.36537(6) 0.66396(19) 0.64384(11) 0.0286(4) Uani 1 1 d . . . . .
C32 C 0.38823(6) 0.55547(19) 0.55168(11) 0.0283(4) Uani 1 1 d . . . . .
C1 C 0.40247(6) 0.48489(19) 0.71779(11) 0.0288(4) Uani 1 1 d . . . . .
H1 H 0.424824 0.527235 0.721623 0.035 Uiso 1 1 calc R U . . .
C33 C 0.39113(6) 0.65597(18) 0.59950(12) 0.0294(4) Uani 1 1 d . . . . .
C3 C 0.33545(5) 0.48181(19) 0.68585(10) 0.0264(4) Uani 1 1 d . . . . .
H3 H 0.311662 0.521359 0.667357 0.032 Uiso 1 1 calc R U . . .
C31 C 0.41121(6) 0.5515(2) 0.50942(11) 0.0322(4) Uani 1 1 d . . . . .
C4 C 0.33809(6) 0.36319(18) 0.71378(11) 0.0263(4) Uani 1 1 d . . . . .
H4 H 0.316005 0.323664 0.714009 0.032 Uiso 1 1 calc R U . . .
C34 C 0.41641(6) 0.7497(2) 0.60346(13) 0.0349(5) Uani 1 1 d . . . . .
H34 H 0.418147 0.816900 0.635253 0.042 Uiso 1 1 calc R U . . .
C27 C 0.40773(6) 0.4471(2) 0.45475(12) 0.0363(5) Uani 1 1 d . . . . .
C6 C 0.40518(6) 0.36552(19) 0.74525(11) 0.0289(4) Uani 1 1 d . . . . .
H6 H 0.429168 0.327900 0.766550 0.035 Uiso 1 1 calc R U . . .
C20 C 0.29651(7) 0.2240(2) 0.46495(12) 0.0341(4) Uani 1 1 d . . . . .
H20A H 0.276458 0.259012 0.478733 0.051 Uiso 1 1 calc R U . . .
H20B H 0.289961 0.233016 0.412047 0.051 Uiso 1 1 calc R U . . .
H20C H 0.320171 0.267033 0.491073 0.051 Uiso 1 1 calc R U . . .
C10 C 0.32517(6) 0.6919(2) 0.59041(12) 0.0335(4) Uani 1 1 d . . . . .
H10A H 0.315876 0.623271 0.556390 0.050 Uiso 1 1 calc R U . . .
H10B H 0.325357 0.766462 0.562799 0.050 Uiso 1 1 calc R U . . .
H10C H 0.308679 0.703820 0.618021 0.050 Uiso 1 1 calc R U . . .
C25 C 0.23325(6) 0.0047(2) 0.71016(12) 0.0323(4) Uani 1 1 d . . . . .
H25A H 0.252001 0.040546 0.754254 0.048 Uiso 1 1 calc R U . . .
H25B H 0.213992 -0.037666 0.723190 0.048 Uiso 1 1 calc R U . . .
H25C H 0.221444 0.069651 0.674746 0.048 Uiso 1 1 calc R U . . .
C35 C 0.43926(7) 0.7482(2) 0.56227(14) 0.0391(5) Uani 1 1 d . . . . .
C12 C 0.40975(6) 0.1011(2) 0.76684(13) 0.0360(5) Uani 1 1 d . . . . .
H12A H 0.408311 0.014135 0.777720 0.054 Uiso 1 1 calc R U . . .
H12B H 0.430569 0.139313 0.806630 0.054 Uiso 1 1 calc R U . . .
H12C H 0.414017 0.109496 0.720835 0.054 Uiso 1 1 calc R U . . .
C21 C 0.33516(7) 0.0349(2) 0.47113(13) 0.0398(5) Uani 1 1 d . . . . .
H21A H 0.358179 0.075223 0.503515 0.060 Uiso 1 1 calc R U . . .
H21B H 0.332010 0.049741 0.419992 0.060 Uiso 1 1 calc R U . . .
H21C H 0.336996 -0.053313 0.480757 0.060 Uiso 1 1 calc R U . . .
C24 C 0.27065(7) -0.1883(2) 0.73234(13) 0.0373(5) Uani 1 1 d . . . . .
H24A H 0.282277 -0.249343 0.710786 0.056 Uiso 1 1 calc R U . . .
H24B H 0.251293 -0.227657 0.746445 0.056 Uiso 1 1 calc R U . . .
H24C H 0.289905 -0.152378 0.775740 0.056 Uiso 1 1 calc R U . . .
C11 C 0.36814(7) 0.1579(2) 0.83448(12) 0.0367(5) Uani 1 1 d . . . . .
H11A H 0.343590 0.191526 0.829764 0.055 Uiso 1 1 calc R U . . .
H11B H 0.388131 0.205677 0.870605 0.055 Uiso 1 1 calc R U . . .
H11C H 0.369796 0.072472 0.850553 0.055 Uiso 1 1 calc R U . . .
C36 C 0.43617(7) 0.6491(2) 0.51650(14) 0.0382(5) Uani 1 1 d . . . . .
H36 H 0.451757 0.647044 0.488411 0.046 Uiso 1 1 calc R U . . .
C28 C 0.41555(8) 0.3207(2) 0.49230(13) 0.0422(5) Uani 1 1 d . . . . .
H28A H 0.440999 0.319718 0.529739 0.063 Uiso 1 1 calc R U . . .
H28B H 0.413428 0.257307 0.455719 0.063 Uiso 1 1 calc R U . . .
H28C H 0.397201 0.304891 0.515327 0.063 Uiso 1 1 calc R U . . .
C22 C 0.26573(8) 0.0225(3) 0.43331(12) 0.0444(6) Uani 1 1 d . . . . .
H22A H 0.267529 -0.065482 0.443744 0.067 Uiso 1 1 calc R U . . .
H22B H 0.263533 0.035999 0.382574 0.067 Uiso 1 1 calc R U . . .
H22C H 0.243514 0.055900 0.440357 0.067 Uiso 1 1 calc R U . . .
C29 C 0.36800(7) 0.4485(3) 0.39570(12) 0.0432(5) Uani 1 1 d . . . . .
H29A H 0.349443 0.436701 0.418697 0.065 Uiso 1 1 calc R U . . .
H29B H 0.365655 0.382396 0.360570 0.065 Uiso 1 1 calc R U . . .
H29C H 0.363544 0.527356 0.370118 0.065 Uiso 1 1 calc R U . . .
C26 C 0.22234(7) -0.1440(2) 0.60921(13) 0.0374(5) Uani 1 1 d . . . . .
H26A H 0.208840 -0.079049 0.575308 0.056 Uiso 1 1 calc R U . . .
H26B H 0.204615 -0.190233 0.624767 0.056 Uiso 1 1 calc R U . . .
H26C H 0.234137 -0.199177 0.584618 0.056 Uiso 1 1 calc R U . . .
C9 C 0.37689(7) 0.7650(2) 0.70265(13) 0.0385(5) Uani 1 1 d . . . . .
H9A H 0.361045 0.759982 0.732032 0.058 Uiso 1 1 calc R U . . .
H9B H 0.373629 0.845325 0.678875 0.058 Uiso 1 1 calc R U . . .
H9C H 0.403312 0.754071 0.734453 0.058 Uiso 1 1 calc R U . . .
C30 C 0.43602(8) 0.4616(3) 0.41595(14) 0.0496(6) Uani 1 1 d . . . . .
H30A H 0.431858 0.540285 0.390275 0.074 Uiso 1 1 calc R U . . .
H30B H 0.432442 0.394947 0.380606 0.074 Uiso 1 1 calc R U . . .
H30C H 0.461727 0.458620 0.452345 0.074 Uiso 1 1 calc R U . . .
C37 C 0.46585(8) 0.8567(2) 0.56798(19) 0.0502(7) Uani 1 1 d D . . . .
C44 C 0.500000 0.4580(5) 0.750000 0.0678(13) Uani 1 2 d S T P . .
C39 C 0.44218(10) 0.9715(3) 0.5408(2) 0.0486(9) Uani 0.839(6) 1 d D . P A 1
H39A H 0.424920 0.959157 0.490143 0.073 Uiso 0.839(6) 1 calc R U P A 1
H39B H 0.458717 1.041140 0.542974 0.073 Uiso 0.839(6) 1 calc R U P A 1
H39C H 0.427680 0.988072 0.571835 0.073 Uiso 0.839(6) 1 calc R U P A 1
C41 C 0.500000 0.2007(4) 0.750000 0.0582(10) Uani 1 2 d S T P . .
H41 H 0.500002 0.113746 0.750000 0.070 Uiso 1 2 calc R U P . .
C42 C 0.48634(9) 0.2673(3) 0.6864(2) 0.0656(8) Uani 1 1 d . . . . .
H42 H 0.476266 0.224258 0.641293 0.079 Uiso 1 1 calc R U . . .
C43 C 0.48646(9) 0.3927(4) 0.68449(18) 0.0630(8) Uani 1 1 d . . . . .
H43 H 0.477410 0.434719 0.638952 0.076 Uiso 1 1 calc R U . . .
C40 C 0.48984(12) 0.8356(3) 0.5214(3) 0.0724(14) Uani 0.839(6) 1 d D U P A 1
H40A H 0.505179 0.761821 0.538532 0.109 Uiso 0.839(6) 1 calc R U P A 1
H40B H 0.473370 0.825049 0.470037 0.109 Uiso 0.839(6) 1 calc R U P A 1
H40C H 0.506327 0.906249 0.525933 0.109 Uiso 0.839(6) 1 calc R U P A 1
C38 C 0.49261(12) 0.8742(5) 0.6470(3) 0.0822(18) Uani 0.839(6) 1 d D . P A 1
H38A H 0.478032 0.884630 0.678539 0.123 Uiso 0.839(6) 1 calc R U P A 1
H38B H 0.508112 0.947115 0.650430 0.123 Uiso 0.839(6) 1 calc R U P A 1
H38C H 0.508889 0.802251 0.662967 0.123 Uiso 0.839(6) 1 calc R U P A 1
C45 C 0.500000 0.5890(6) 0.750000 0.110(3) Uani 1 2 d S T P . .
H45A H 0.522808 0.618931 0.743783 0.164 Uiso 0.5 1 calc R U P B -1
H45B H 0.499396 0.618931 0.796593 0.164 Uiso 0.5 1 calc R U P B -1
H45C H 0.477796 0.618931 0.709624 0.164 Uiso 0.5 1 calc R U P B -1
C40A C 0.5065(5) 0.824(3) 0.5948(17) 0.090(8) Uani 0.161(6) 1 d D U P A 2
H40D H 0.512918 0.775170 0.639594 0.135 Uiso 0.161(6) 1 calc R U P A 2
H40E H 0.511624 0.776539 0.557230 0.135 Uiso 0.161(6) 1 calc R U P A 2
H40F H 0.521625 0.899003 0.605271 0.135 Uiso 0.161(6) 1 calc R U P A 2
C38A C 0.4633(9) 0.957(2) 0.6223(15) 0.092(8) Uani 0.161(6) 1 d D U P A 2
H38D H 0.437683 0.989581 0.605449 0.138 Uiso 0.161(6) 1 calc R U P A 2
H38E H 0.481054 1.022706 0.624752 0.138 Uiso 0.161(6) 1 calc R U P A 2
H38F H 0.469587 0.920468 0.671063 0.138 Uiso 0.161(6) 1 calc R U P A 2
C39A C 0.4505(7) 0.933(2) 0.4989(11) 0.071(6) Uani 0.161(6) 1 d D U P A 2
H39D H 0.453705 0.888119 0.458303 0.106 Uiso 0.161(6) 1 calc R U P A 2
H39E H 0.464045 1.010596 0.506298 0.106 Uiso 0.161(6) 1 calc R U P A 2
H39F H 0.423645 0.948459 0.487278 0.106 Uiso 0.161(6) 1 calc R U P A 2

loop_
_atom_site_aniso_label
_atom_site_aniso_U_11
_atom_site_aniso_U_22
_atom_site_aniso_U_33
_atom_site_aniso_U_23
_atom_site_aniso_U_13
_atom_site_aniso_U_12
Co1 0.0316(2) 0.02651(19) 0.02942(19) 0.00094(12) 0.01527(14) -0.00483(12)
O2 0.0329(7) 0.0261(7) 0.0315(7) -0.0024(5) 0.0190(6) -0.0058(6)
O1 0.0379(8) 0.0280(7) 0.0287(7) -0.0013(5) 0.0174(6) -0.0074(6)
C16 0.0303(9) 0.0219(9) 0.0255(9) -0.0029(7) 0.0127(7) -0.0020(7)
C15 0.0307(9) 0.0203(8) 0.0276(9) 0.0000(7) 0.0153(8) -0.0031(7)
C13 0.0298(9) 0.0236(9) 0.0254(9) -0.0003(7) 0.0120(7) -0.0019(7)
C14 0.0327(10) 0.0250(9) 0.0246(9) 0.0001(7) 0.0139(7) -0.0028(7)
C19 0.0385(11) 0.0289(10) 0.0242(9) -0.0034(7) 0.0173(8) -0.0054(8)
C18 0.0292(9) 0.0220(8) 0.0273(9) -0.0009(7) 0.0155(8) -0.0017(7)
C23 0.0337(10) 0.0244(9) 0.0296(9) -0.0003(7) 0.0180(8) -0.0054(8)
C2 0.0306(10) 0.0268(9) 0.0254(9) -0.0036(7) 0.0132(7) -0.0040(8)
C5 0.0303(9) 0.0263(9) 0.0226(8) -0.0017(7) 0.0106(7) -0.0048(7)
C17 0.0319(9) 0.0224(9) 0.0240(8) -0.0020(7) 0.0149(7) -0.0009(7)
C7 0.0312(10) 0.0279(9) 0.0261(9) 0.0009(7) 0.0110(8) -0.0053(8)
C8 0.0335(10) 0.0239(9) 0.0308(10) -0.0023(8) 0.0148(8) -0.0036(8)
C32 0.0308(10) 0.0272(9) 0.0296(9) 0.0052(7) 0.0142(8) -0.0012(8)
C1 0.0271(9) 0.0308(10) 0.0290(9) -0.0023(8) 0.0108(7) -0.0069(8)
C33 0.0311(10) 0.0270(10) 0.0324(10) 0.0038(8) 0.0145(8) -0.0019(8)
C3 0.0273(9) 0.0290(10) 0.0259(9) -0.0042(7) 0.0133(7) -0.0017(7)
C31 0.0324(10) 0.0365(11) 0.0309(10) 0.0099(8) 0.0156(8) 0.0046(8)
C4 0.0280(9) 0.0301(10) 0.0257(9) -0.0044(7) 0.0157(8) -0.0063(7)
C34 0.0351(11) 0.0291(10) 0.0414(11) 0.0046(8) 0.0153(9) -0.0039(8)
C27 0.0393(11) 0.0449(12) 0.0298(10) 0.0065(9) 0.0187(9) 0.0089(10)
C6 0.0260(9) 0.0320(10) 0.0276(10) 0.0000(7) 0.0087(8) -0.0026(7)
C20 0.0417(11) 0.0344(11) 0.0290(10) 0.0038(8) 0.0164(9) -0.0019(9)
C10 0.0356(11) 0.0312(11) 0.0369(11) 0.0033(8) 0.0169(9) 0.0025(8)
C25 0.0368(11) 0.0326(10) 0.0333(10) -0.0011(8) 0.0196(9) -0.0032(8)
C35 0.0344(11) 0.0351(12) 0.0518(13) 0.0135(10) 0.0204(10) -0.0014(9)
C12 0.0339(11) 0.0298(10) 0.0400(11) 0.0021(9) 0.0085(9) -0.0010(9)
C21 0.0551(14) 0.0386(12) 0.0379(11) -0.0050(9) 0.0314(11) 0.0014(10)
C24 0.0461(12) 0.0292(11) 0.0445(12) 0.0082(9) 0.0260(10) -0.0006(9)
C11 0.0453(13) 0.0385(11) 0.0246(10) -0.0005(8) 0.0109(9) -0.0123(9)
C36 0.0341(11) 0.0430(13) 0.0446(13) 0.0166(9) 0.0229(10) 0.0049(9)
C28 0.0521(14) 0.0426(13) 0.0354(11) 0.0019(10) 0.0203(10) 0.0098(11)
C22 0.0572(15) 0.0528(14) 0.0252(10) -0.0078(9) 0.0173(10) -0.0219(12)
C29 0.0429(12) 0.0583(15) 0.0297(10) 0.0029(10) 0.0151(9) 0.0092(11)
C26 0.0416(12) 0.0391(12) 0.0376(12) -0.0081(9) 0.0218(10) -0.0154(9)
C9 0.0497(13) 0.0298(11) 0.0402(11) -0.0064(9) 0.0215(10) -0.0057(9)
C30 0.0499(14) 0.0685(18) 0.0403(12) 0.0058(12) 0.0284(11) 0.0099(13)
C37 0.0426(14) 0.0407(14) 0.0755(19) 0.0109(12) 0.0314(14) -0.0071(10)
C44 0.0273(17) 0.064(3) 0.102(4) 0.000 0.012(2) 0.000
C39 0.0521(18) 0.0316(15) 0.074(2) 0.0095(14) 0.0376(17) -0.0024(13)
C41 0.043(2) 0.060(3) 0.063(2) 0.000 0.0100(18) 0.000
C42 0.0563(18) 0.070(2) 0.067(2) 0.0095(16) 0.0191(15) 0.0118(15)
C43 0.0440(15) 0.077(2) 0.0553(18) 0.0065(16) 0.0034(13) 0.0046(15)
C40 0.065(2) 0.0400(17) 0.144(4) 0.015(2) 0.077(3) -0.0011(16)
C38 0.049(2) 0.078(3) 0.098(4) 0.025(3) 0.002(2) -0.035(2)
C45 0.044(3) 0.083(4) 0.163(7) 0.000 -0.007(3) 0.000
C40A 0.096(11) 0.077(10) 0.086(11) 0.017(8) 0.022(8) -0.012(8)
C38A 0.088(11) 0.089(12) 0.106(12) 0.005(8) 0.042(9) -0.015(8)
C39A 0.070(9) 0.065(9) 0.078(10) 0.003(7) 0.027(7) -0.006(7)

loop_
_atom_type_symbol
_atom_type_description
_atom_type_scat_dispersion_real
_atom_type_scat_dispersion_imag
_atom_type_scat_source
C C 0.0181 0.0091 'International Tables Vol C Tables 4.2.6.8 and 6.1.1.4'
H H 0.0000 0.0000 'International Tables Vol C Tables 4.2.6.8 and 6.1.1.4'
Co Co -2.3653 3.6143 'International Tables Vol C Tables 4.2.6.8 and 6.1.1.4'
O O 0.0492 0.0322 'International Tables Vol C Tables 4.2.6.8 and 6.1.1.4'

loop_
_geom_angle_atom_site_label_1
_geom_angle_atom_site_label_2
_geom_angle_atom_site_label_3
_geom_angle
_geom_angle_site_symmetry_1
_geom_angle_site_symmetry_3
_geom_angle_publ_flag
O2 Co1 C2 155.64(7) . . ?
O2 Co1 C5 81.24(6) . . ?
O2 Co1 C1 132.61(7) . . ?
O2 Co1 C3 127.79(6) . . ?
O2 Co1 C4 95.98(6) . . ?
O2 Co1 C6 98.76(7) . . ?
O1 Co1 O2 122.03(6) . . ?
O1 Co1 C2 82.19(7) . . ?
O1 Co1 C5 156.65(7) . . ?
O1 Co1 C1 96.43(7) . . ?
O1 Co1 C3 100.07(7) . . ?
O1 Co1 C4 132.88(7) . . ?
O1 Co1 C6 128.93(7) . . ?
C2 Co1 C3 34.44(7) . . ?
C2 Co1 C4 61.74(6) . . ?
C5 Co1 C2 74.67(7) . . ?
C5 Co1 C3 61.88(7) . . ?
C5 Co1 C4 34.43(7) . . ?
C1 Co1 C2 34.76(7) . . ?
C1 Co1 C5 62.47(7) . . ?
C1 Co1 C3 60.75(7) . . ?
C1 Co1 C4 71.43(7) . . ?
C4 Co1 C3 33.78(7) . . ?
C6 Co1 C2 62.84(7) . . ?
C6 Co1 C5 34.81(7) . . ?
C6 Co1 C1 34.72(7) . . ?
C6 Co1 C3 71.96(7) . . ?
C6 Co1 C4 60.91(7) . . ?
C18 O2 Co1 121.29(12) . . ?
C32 O1 Co1 124.02(13) . . ?
C15 C16 H16 118.2 . . ?
C15 C16 C17 123.58(18) . . ?
C17 C16 H16 118.2 . . ?
C16 C15 C14 117.09(17) . . ?
C16 C15 C23 123.00(17) . . ?
C14 C15 C23 119.78(16) . . ?
C14 C13 C18 119.22(18) . . ?
C14 C13 C7 121.15(17) . . ?
C18 C13 C7 119.60(17) . . ?
C15 C14 H14 118.7 . . ?
C13 C14 C15 122.50(17) . . ?
C13 C14 H14 118.7 . . ?
C17 C19 C20 110.91(16) . . ?
C21 C19 C17 110.35(18) . . ?
C21 C19 C20 109.56(17) . . ?
C22 C19 C17 111.60(16) . . ?
C22 C19 C20 106.39(19) . . ?
C22 C19 C21 107.90(18) . . ?
O2 C18 C13 119.79(17) . . ?
O2 C18 C17 120.74(17) . . ?
C17 C18 C13 119.47(17) . . ?
C15 C23 C25 108.45(16) . . ?
C15 C23 C24 110.50(17) . . ?
C24 C23 C25 108.44(17) . . ?
C26 C23 C15 112.53(16) . . ?
C26 C23 C25 107.82(18) . . ?
C26 C23 C24 108.98(18) . . ?
C8 C2 Co1 118.50(13) . . ?
C1 C2 Co1 72.24(11) . . ?
C1 C2 C8 119.80(17) . . ?
C1 C2 C3 117.19(18) . . ?
C3 C2 Co1 74.60(11) . . ?
C3 C2 C8 122.77(18) . . ?
C7 C5 Co1 118.79(13) . . ?
C4 C5 Co1 74.51(11) . . ?
C4 C5 C7 118.75(17) . . ?
C6 C5 Co1 72.14(11) . . ?
C6 C5 C7 123.56(18) . . ?
C6 C5 C4 117.45(18) . . ?
C16 C17 C19 120.93(17) . . ?
C16 C17 C18 118.13(17) . . ?
C18 C17 C19 120.94(17) . . ?
C13 C7 C11 113.15(17) . . ?
C5 C7 C13 107.81(16) . . ?
C5 C7 C12 112.43(17) . . ?
C5 C7 C11 105.83(17) . . ?
C12 C7 C13 109.30(17) . . ?
C12 C7 C11 108.36(18) . . ?
C2 C8 C33 109.01(16) . . ?
C2 C8 C10 112.22(17) . . ?
C2 C8 C9 106.11(17) . . ?
C33 C8 C10 108.17(17) . . ?
C33 C8 C9 113.53(17) . . ?
C10 C8 C9 107.88(18) . . ?
O1 C32 C33 119.82(17) . . ?
O1 C32 C31 120.33(19) . . ?
C31 C32 C33 119.83(19) . . ?
Co1 C1 H1 127.5 . . ?
C2 C1 Co1 73.01(11) . . ?
C2 C1 H1 119.1 . . ?
C6 C1 Co1 72.56(12) . . ?
C6 C1 C2 121.81(18) . . ?
C6 C1 H1 119.1 . . ?
C32 C33 C8 120.46(18) . . ?
C34 C33 C8 120.21(19) . . ?
C34 C33 C32 119.3(2) . . ?
Co1 C3 H3 128.9 . . ?
C2 C3 Co1 70.96(11) . . ?
C2 C3 H3 119.5 . . ?
C4 C3 Co1 73.00(11) . . ?
C4 C3 C2 120.94(19) . . ?
C4 C3 H3 119.5 . . ?
C32 C31 C27 121.34(19) . . ?
C36 C31 C32 117.7(2) . . ?
C36 C31 C27 120.89(19) . . ?
Co1 C4 H4 128.9 . . ?
C5 C4 Co1 71.07(11) . . ?
C5 C4 H4 119.2 . . ?
C3 C4 Co1 73.22(11) . . ?
C3 C4 C5 121.58(18) . . ?
C3 C4 H4 119.2 . . ?
C33 C34 H34 119.0 . . ?
C33 C34 C35 122.0(2) . . ?
C35 C34 H34 119.0 . . ?
C31 C27 C28 112.21(18) . . ?
C31 C27 C30 111.9(2) . . ?
C28 C27 C30 106.3(2) . . ?
C29 C27 C31 109.11(18) . . ?
C29 C27 C28 109.5(2) . . ?
C29 C27 C30 107.71(18) . . ?
Co1 C6 H6 126.5 . . ?
C5 C6 Co1 73.04(11) . . ?
C5 C6 H6 119.7 . . ?
C1 C6 Co1 72.71(12) . . ?
C1 C6 C5 120.69(19) . . ?
C1 C6 H6 119.7 . . ?
C19 C20 H20A 109.5 . . ?
C19 C20 H20B 109.5 . . ?
C19 C20 H20C 109.5 . . ?
H20A C20 H20B 109.5 . . ?
H20A C20 H20C 109.5 . . ?
H20B C20 H20C 109.5 . . ?
C8 C10 H10A 109.5 . . ?
C8 C10 H10B 109.5 . . ?
C8 C10 H10C 109.5 . . ?
H10A C10 H10B 109.5 . . ?
H10A C10 H10C 109.5 . . ?
H10B C10 H10C 109.5 . . ?
C23 C25 H25A 109.5 . . ?
C23 C25 H25B 109.5 . . ?
C23 C25 H25C 109.5 . . ?
H25A C25 H25B 109.5 . . ?
H25A C25 H25C 109.5 . . ?
H25B C25 H25C 109.5 . . ?
C34 C35 C37 119.2(2) . . ?
C36 C35 C34 117.7(2) . . ?
C36 C35 C37 123.1(2) . . ?
C7 C12 H12A 109.5 . . ?
C7 C12 H12B 109.5 . . ?
C7 C12 H12C 109.5 . . ?
H12A C12 H12B 109.5 . . ?
H12A C12 H12C 109.5 . . ?
H12B C12 H12C 109.5 . . ?
C19 C21 H21A 109.5 . . ?
C19 C21 H21B 109.5 . . ?
C19 C21 H21C 109.5 . . ?
H21A C21 H21B 109.5 . . ?
H21A C21 H21C 109.5 . . ?
H21B C21 H21C 109.5 . . ?
C23 C24 H24A 109.5 . . ?
C23 C24 H24B 109.5 . . ?
C23 C24 H24C 109.5 . . ?
H24A C24 H24B 109.5 . . ?
H24A C24 H24C 109.5 . . ?
H24B C24 H24C 109.5 . . ?
C7 C11 H11A 109.5 . . ?
C7 C11 H11B 109.5 . . ?
C7 C11 H11C 109.5 . . ?
H11A C11 H11B 109.5 . . ?
H11A C11 H11C 109.5 . . ?
H11B C11 H11C 109.5 . . ?
C31 C36 H36 118.3 . . ?
C35 C36 C31 123.4(2) . . ?
C35 C36 H36 118.3 . . ?
C27 C28 H28A 109.5 . . ?
C27 C28 H28B 109.5 . . ?
C27 C28 H28C 109.5 . . ?
H28A C28 H28B 109.5 . . ?
H28A C28 H28C 109.5 . . ?
H28B C28 H28C 109.5 . . ?
C19 C22 H22A 109.5 . . ?
C19 C22 H22B 109.5 . . ?
C19 C22 H22C 109.5 . . ?
H22A C22 H22B 109.5 . . ?
H22A C22 H22C 109.5 . . ?
H22B C22 H22C 109.5 . . ?
C27 C29 H29A 109.5 . . ?
C27 C29 H29B 109.5 . . ?
C27 C29 H29C 109.5 . . ?
H29A C29 H29B 109.5 . . ?
H29A C29 H29C 109.5 . . ?
H29B C29 H29C 109.5 . . ?
C23 C26 H26A 109.5 . . ?
C23 C26 H26B 109.5 . . ?
C23 C26 H26C 109.5 . . ?
H26A C26 H26B 109.5 . . ?
H26A C26 H26C 109.5 . . ?
H26B C26 H26C 109.5 . . ?
C8 C9 H9A 109.5 . . ?
C8 C9 H9B 109.5 . . ?
C8 C9 H9C 109.5 . . ?
H9A C9 H9B 109.5 . . ?
H9A C9 H9C 109.5 . . ?
H9B C9 H9C 109.5 . . ?
C27 C30 H30A 109.5 . . ?
C27 C30 H30B 109.5 . . ?
C27 C30 H30C 109.5 . . ?
H30A C30 H30B 109.5 . . ?
H30A C30 H30C 109.5 . . ?
H30B C30 H30C 109.5 . . ?
C35 C37 C38A 112.6(10) . . ?
C39 C37 C35 108.5(2) . . ?
C39 C37 C40 108.9(3) . . ?
C39 C37 C38 110.0(3) . . ?
C40 C37 C35 111.4(3) . . ?
C38 C37 C35 110.4(2) . . ?
C38 C37 C40 107.6(4) . . ?
C40A C37 C35 114.6(11) . . ?
C40A C37 C38A 104.2(18) . . ?
C40A C37 C39A 117.4(15) . . ?
C39A C37 C35 109.2(9) . . ?
C39A C37 C38A 97.4(16) . . ?
C43 C44 C43 118.4(5) 2_656 . ?
C43 C44 C45 120.8(2) 2_656 . ?
C43 C44 C45 120.8(2) . . ?
C37 C39 H39A 109.5 . . ?
C37 C39 H39B 109.5 . . ?
C37 C39 H39C 109.5 . . ?
H39A C39 H39B 109.5 . . ?
H39A C39 H39C 109.5 . . ?
H39B C39 H39C 109.5 . . ?
C42 C41 H41 122.0 . . ?
C42 C41 H41 122.0 2_656 . ?
C42 C41 C42 116.0(5) 2_656 . ?
C41 C42 H42 118.3 . . ?
C43 C42 C41 123.4(4) . . ?
C43 C42 H42 118.3 . . ?
C44 C43 H43 120.3 . . ?
C42 C43 C44 119.4(3) . . ?
C42 C43 H43 120.3 . . ?
C37 C40 H40A 109.5 . . ?
C37 C40 H40B 109.5 . . ?
C37 C40 H40C 109.5 . . ?
H40A C40 H40B 109.5 . . ?
H40A C40 H40C 109.5 . . ?
H40B C40 H40C 109.5 . . ?
C37 C38 H38A 109.5 . . ?
C37 C38 H38B 109.5 . . ?
C37 C38 H38C 109.5 . . ?
H38A C38 H38B 109.5 . . ?
H38A C38 H38C 109.5 . . ?
H38B C38 H38C 109.5 . . ?
C44 C45 H45A 109.5 . . ?
C44 C45 H45B 109.5 . . ?
C44 C45 H45C 109.5 . . ?
H45A C45 H45B 109.5 . . ?
H45A C45 H45C 109.5 . . ?
H45B C45 H45C 109.5 . . ?
C37 C40A H40D 109.5 . . ?
C37 C40A H40E 109.5 . . ?
C37 C40A H40F 109.5 . . ?
H40D C40A H40E 109.5 . . ?
H40D C40A H40F 109.5 . . ?
H40E C40A H40F 109.5 . . ?
C37 C38A H38D 109.5 . . ?
C37 C38A H38E 109.5 . . ?
C37 C38A H38F 109.5 . . ?
H38D C38A H38E 109.5 . . ?
H38D C38A H38F 109.5 . . ?
H38E C38A H38F 109.5 . . ?
C37 C39A H39D 109.5 . . ?
C37 C39A H39E 109.5 . . ?
C37 C39A H39F 109.5 . . ?
H39D C39A H39E 109.5 . . ?
H39D C39A H39F 109.5 . . ?
H39E C39A H39F 109.5 . . ?

loop_
_geom_bond_atom_site_label_1
_geom_bond_atom_site_label_2
_geom_bond_distance
_geom_bond_site_symmetry_2
_geom_bond_publ_flag
Co1 O2 1.8786(15) . ?
Co1 O1 1.8723(14) . ?
Co1 C2 2.358(2) . ?
Co1 C5 2.3574(19) . ?
Co1 C1 2.348(2) . ?
Co1 C3 2.4044(19) . ?
Co1 C4 2.4017(19) . ?
Co1 C6 2.346(2) . ?
O2 C18 1.348(2) . ?
O1 C32 1.348(2) . ?
C16 H16 0.9500 . ?
C16 C15 1.387(3) . ?
C16 C17 1.398(3) . ?
C15 C14 1.397(3) . ?
C15 C23 1.532(2) . ?
C13 C14 1.390(3) . ?
C13 C18 1.422(3) . ?
C13 C7 1.537(3) . ?
C14 H14 0.9500 . ?
C19 C17 1.542(2) . ?
C19 C20 1.545(3) . ?
C19 C21 1.536(3) . ?
C19 C22 1.535(3) . ?
C18 C17 1.418(3) . ?
C23 C25 1.540(3) . ?
C23 C24 1.534(3) . ?
C23 C26 1.525(3) . ?
C2 C8 1.525(3) . ?
C2 C1 1.405(3) . ?
C2 C3 1.410(3) . ?
C5 C7 1.531(3) . ?
C5 C4 1.409(3) . ?
C5 C6 1.407(3) . ?
C7 C12 1.533(3) . ?
C7 C11 1.546(3) . ?
C8 C33 1.539(3) . ?
C8 C10 1.539(3) . ?
C8 C9 1.540(3) . ?
C32 C33 1.423(3) . ?
C32 C31 1.414(3) . ?
C1 H1 0.9500 . ?
C1 C6 1.401(3) . ?
C33 C34 1.391(3) . ?
C3 H3 0.9500 . ?
C3 C4 1.396(3) . ?
C31 C27 1.538(3) . ?
C31 C36 1.403(3) . ?
C4 H4 0.9500 . ?
C34 H34 0.9500 . ?
C34 C35 1.392(3) . ?
C27 C28 1.542(3) . ?
C27 C29 1.534(3) . ?
C27 C30 1.544(3) . ?
C6 H6 0.9500 . ?
C20 H20A 0.9800 . ?
C20 H20B 0.9800 . ?
C20 H20C 0.9800 . ?
C10 H10A 0.9800 . ?
C10 H10B 0.9800 . ?
C10 H10C 0.9800 . ?
C25 H25A 0.9800 . ?
C25 H25B 0.9800 . ?
C25 H25C 0.9800 . ?
C35 C36 1.384(4) . ?
C35 C37 1.539(3) . ?
C12 H12A 0.9800 . ?
C12 H12B 0.9800 . ?
C12 H12C 0.9800 . ?
C21 H21A 0.9800 . ?
C21 H21B 0.9800 . ?
C21 H21C 0.9800 . ?
C24 H24A 0.9800 . ?
C24 H24B 0.9800 . ?
C24 H24C 0.9800 . ?
C11 H11A 0.9800 . ?
C11 H11B 0.9800 . ?
C11 H11C 0.9800 . ?
C36 H36 0.9500 . ?
C28 H28A 0.9800 . ?
C28 H28B 0.9800 . ?
C28 H28C 0.9800 . ?
C22 H22A 0.9800 . ?
C22 H22B 0.9800 . ?
C22 H22C 0.9800 . ?
C29 H29A 0.9800 . ?
C29 H29B 0.9800 . ?
C29 H29C 0.9800 . ?
C26 H26A 0.9800 . ?
C26 H26B 0.9800 . ?
C26 H26C 0.9800 . ?
C9 H9A 0.9800 . ?
C9 H9B 0.9800 . ?
C9 H9C 0.9800 . ?
C30 H30A 0.9800 . ?
C30 H30B 0.9800 . ?
C30 H30C 0.9800 . ?
C37 C39 1.523(4) . ?
C37 C40 1.533(5) . ?
C37 C38 1.525(6) . ?
C37 C40A 1.488(18) . ?
C37 C38A 1.555(18) . ?
C37 C39A 1.513(16) . ?
C44 C43 1.394(4) . ?
C44 C43 1.393(4) 2_656 ?
C44 C45 1.432(8) . ?
C39 H39A 0.9800 . ?
C39 H39B 0.9800 . ?
C39 H39C 0.9800 . ?
C41 H41 0.9500 . ?
C41 C42 1.372(4) . ?
C41 C42 1.372(4) 2_656 ?
C42 H42 0.9500 . ?
C42 C43 1.371(5) . ?
C43 H43 0.9500 . ?
C40 H40A 0.9800 . ?
C40 H40B 0.9800 . ?
C40 H40C 0.9800 . ?
C38 H38A 0.9800 . ?
C38 H38B 0.9800 . ?
C38 H38C 0.9800 . ?
C45 H45A 0.9800 . ?
C45 H45B 0.9800 . ?
C45 H45C 0.9800 . ?
C40A H40D 0.9800 . ?
C40A H40E 0.9800 . ?
C40A H40F 0.9800 . ?
C38A H38D 0.9800 . ?
C38A H38E 0.9800 . ?
C38A H38F 0.9800 . ?
C39A H39D 0.9800 . ?
C39A H39E 0.9800 . ?
C39A H39F 0.9800 . ?

loop_
_geom_torsion_atom_site_label_1
_geom_torsion_atom_site_label_2
_geom_torsion_atom_site_label_3
_geom_torsion_atom_site_label_4
_geom_torsion
_geom_torsion_site_symmetry_1
_geom_torsion_site_symmetry_2
_geom_torsion_site_symmetry_3
_geom_torsion_site_symmetry_4
_geom_torsion_publ_flag
Co1 O2 C18 C13 -70.9(2) . . . . ?
Co1 O2 C18 C17 108.53(18) . . . . ?
Co1 O1 C32 C33 -66.2(2) . . . . ?
Co1 O1 C32 C31 115.37(18) . . . . ?
Co1 C2 C8 C33 -44.2(2) . . . . ?
Co1 C2 C8 C10 75.60(19) . . . . ?
Co1 C2 C8 C9 -166.82(14) . . . . ?
Co1 C2 C1 C6 -56.07(18) . . . . ?
Co1 C2 C3 C4 55.43(17) . . . . ?
Co1 C5 C7 C13 -45.1(2) . . . . ?
Co1 C5 C7 C12 75.44(19) . . . . ?
Co1 C5 C7 C11 -166.45(14) . . . . ?
Co1 C5 C4 C3 -55.30(17) . . . . ?
Co1 C5 C6 C1 57.17(18) . . . . ?
Co1 C1 C6 C5 -57.33(17) . . . . ?
Co1 C3 C4 C5 54.32(17) . . . . ?
O2 Co1 O1 C32 -128.35(15) . . . . ?
O2 C18 C17 C16 -179.92(17) . . . . ?
O2 C18 C17 C19 -0.7(3) . . . . ?
O1 Co1 O2 C18 -124.74(14) . . . . ?
O1 C32 C33 C8 -0.6(3) . . . . ?
O1 C32 C33 C34 -177.85(19) . . . . ?
O1 C32 C31 C27 1.0(3) . . . . ?
O1 C32 C31 C36 178.10(19) . . . . ?
C16 C15 C14 C13 -0.1(3) . . . . ?
C16 C15 C23 C25 -112.8(2) . . . . ?
C16 C15 C23 C24 128.5(2) . . . . ?
C16 C15 C23 C26 6.4(3) . . . . ?
C15 C16 C17 C19 -178.79(18) . . . . ?
C15 C16 C17 C18 0.4(3) . . . . ?
C13 C18 C17 C16 -0.5(3) . . . . ?
C13 C18 C17 C19 178.70(18) . . . . ?
C14 C15 C23 C25 63.0(2) . . . . ?
C14 C15 C23 C24 -55.7(2) . . . . ?
C14 C15 C23 C26 -177.78(19) . . . . ?
C14 C13 C18 O2 179.73(18) . . . . ?
C14 C13 C18 C17 0.3(3) . . . . ?
C14 C13 C7 C5 -126.1(2) . . . . ?
C14 C13 C7 C12 111.4(2) . . . . ?
C14 C13 C7 C11 -9.5(3) . . . . ?
C18 C13 C14 C15 0.0(3) . . . . ?
C18 C13 C7 C5 52.2(2) . . . . ?
C18 C13 C7 C12 -70.3(2) . . . . ?
C18 C13 C7 C11 168.91(19) . . . . ?
C23 C15 C14 C13 -176.15(18) . . . . ?
C2 Co1 O2 C18 48.7(2) . . . . ?
C2 Co1 O1 C32 54.39(16) . . . . ?
C2 C8 C33 C32 51.6(2) . . . . ?
C2 C8 C33 C34 -131.2(2) . . . . ?
C2 C1 C6 Co1 56.27(18) . . . . ?
C2 C1 C6 C5 -1.1(3) . . . . ?
C2 C3 C4 Co1 -54.48(16) . . . . ?
C2 C3 C4 C5 -0.2(3) . . . . ?
C5 Co1 O2 C18 57.23(15) . . . . ?
C5 Co1 O1 C32 46.7(3) . . . . ?
C17 C16 C15 C14 -0.1(3) . . . . ?
C17 C16 C15 C23 175.80(18) . . . . ?
C7 C13 C14 C15 178.33(18) . . . . ?
C7 C13 C18 O2 1.3(3) . . . . ?
C7 C13 C18 C17 -178.05(18) . . . . ?
C7 C5 C4 Co1 -114.71(16) . . . . ?
C7 C5 C4 C3 -170.01(17) . . . . ?
C7 C5 C6 Co1 113.17(18) . . . . ?
C7 C5 C6 C1 170.34(18) . . . . ?
C8 C2 C1 Co1 -113.20(17) . . . . ?
C8 C2 C1 C6 -169.27(18) . . . . ?
C8 C2 C3 Co1 114.28(18) . . . . ?
C8 C2 C3 C4 169.72(18) . . . . ?
C8 C33 C34 C35 -177.7(2) . . . . ?
C32 C33 C34 C35 -0.4(3) . . . . ?
C32 C31 C27 C28 -59.9(3) . . . . ?
C32 C31 C27 C29 61.7(3) . . . . ?
C32 C31 C27 C30 -179.2(2) . . . . ?
C32 C31 C36 C35 -0.2(3) . . . . ?
C1 Co1 O2 C18 96.23(16) . . . . ?
C1 Co1 O1 C32 22.60(16) . . . . ?
C1 C2 C8 C33 40.7(2) . . . . ?
C1 C2 C8 C10 160.49(18) . . . . ?
C1 C2 C8 C9 -81.9(2) . . . . ?
C1 C2 C3 Co1 -60.18(16) . . . . ?
C1 C2 C3 C4 -4.7(3) . . . . ?
C33 C32 C31 C27 -177.42(19) . . . . ?
C33 C32 C31 C36 -0.3(3) . . . . ?
C33 C34 C35 C36 -0.1(3) . . . . ?
C33 C34 C35 C37 178.4(2) . . . . ?
C3 Co1 O2 C18 13.51(18) . . . . ?
C3 Co1 O1 C32 83.95(16) . . . . ?
C3 C2 C8 C33 -133.64(19) . . . . ?
C3 C2 C8 C10 -13.8(3) . . . . ?
C3 C2 C8 C9 103.7(2) . . . . ?
C3 C2 C1 Co1 61.44(16) . . . . ?
C3 C2 C1 C6 5.4(3) . . . . ?
C31 C32 C33 C8 177.85(18) . . . . ?
C31 C32 C33 C34 0.6(3) . . . . ?
C4 Co1 O2 C18 26.02(15) . . . . ?
C4 Co1 O1 C32 93.17(17) . . . . ?
C4 C5 C7 C13 42.3(2) . . . . ?
C4 C5 C7 C12 162.79(18) . . . . ?
C4 C5 C7 C11 -79.1(2) . . . . ?
C4 C5 C6 Co1 -61.08(16) . . . . ?
C4 C5 C6 C1 -3.9(3) . . . . ?
C34 C35 C36 C31 0.4(4) . . . . ?
C34 C35 C37 C39 -62.7(3) . . . . ?
C34 C35 C37 C40 177.4(3) . . . . ?
C34 C35 C37 C38 58.0(4) . . . . ?
C34 C35 C37 C40A 119.5(15) . . . . ?
C34 C35 C37 C38A 0.5(14) . . . . ?
C34 C35 C37 C39A -106.5(11) . . . . ?
C27 C31 C36 C35 177.0(2) . . . . ?
C6 Co1 O2 C18 87.43(15) . . . . ?
C6 Co1 O1 C32 9.07(19) . . . . ?
C6 C5 C7 C13 -131.93(19) . . . . ?
C6 C5 C7 C12 -11.4(3) . . . . ?
C6 C5 C7 C11 106.7(2) . . . . ?
C6 C5 C4 Co1 59.83(16) . . . . ?
C6 C5 C4 C3 4.5(3) . . . . ?
C20 C19 C17 C16 118.4(2) . . . . ?
C20 C19 C17 C18 -60.9(2) . . . . ?
C10 C8 C33 C32 -70.7(2) . . . . ?
C10 C8 C33 C34 106.6(2) . . . . ?
C21 C19 C17 C16 -120.0(2) . . . . ?
C21 C19 C17 C18 60.7(2) . . . . ?
C36 C31 C27 C28 123.1(2) . . . . ?
C36 C31 C27 C29 -115.3(2) . . . . ?
C36 C31 C27 C30 3.8(3) . . . . ?
C36 C35 C37 C39 115.8(3) . . . . ?
C36 C35 C37 C40 -4.1(4) . . . . ?
C36 C35 C37 C38 -123.6(4) . . . . ?
C36 C35 C37 C40A -62.1(15) . . . . ?
C36 C35 C37 C38A 179.0(13) . . . . ?
C36 C35 C37 C39A 71.9(11) . . . . ?
C22 C19 C17 C16 -0.1(3) . . . . ?
C22 C19 C17 C18 -179.3(2) . . . . ?
C9 C8 C33 C32 169.60(19) . . . . ?
C9 C8 C33 C34 -13.1(3) . . . . ?
C37 C35 C36 C31 -178.1(2) . . . . ?
C41 C42 C43 C44 -2.0(5) . . . . ?
C42 C41 C42 C43 1.0(2) 2_656 . . . ?
C43 C44 C43 C42 1.0(2) 2_656 . . . ?
C45 C44 C43 C42 -179.1(2) . . . . ?
